data_4065864
loop_
_publ_author_name
'Christiansen, Andrea'
'Selent, Detlef'
'Spannenberg, Anke'
'Baumann, Wolfgang'
'Franke, Robert'
'B\"orner, Armin'

_publ_section_title
;
 Reaction of Secondary Phosphine Oxides with Rhodium(I)
;
_journal_issue 14
_journal_name_full Organometallics
_journal_page_first 3139
_journal_paper_doi 10.1021/om100171p
_journal_volume 29
_journal_year 2010
_chemical_formula_sum 'C32 H32 B F2 O2 P2 Rh'
_chemical_formula_weight 662.24
_chemical_name_systematic
; 
 ? 
;
_space_group_IT_number 14
_symmetry_cell_setting monoclinic
_symmetry_space_group_name_Hall '-P 2yn'
_symmetry_space_group_name_H-M 'P 1 21/n 1'
_atom_sites_solution_hydrogens geom
_atom_sites_solution_primary direct
_atom_sites_solution_secondary difmap
_audit_creation_method SHELXL-97
_cell_angle_alpha 90.00
_cell_angle_beta 100.84(3)
_cell_angle_gamma 90.00
_cell_formula_units_Z 4
_cell_length_a 12.546(3)
_cell_length_b 17.317(4)
_cell_length_c 13.706(3)
_cell_measurement_reflns_used 2000
_cell_measurement_temperature 200(2)
_cell_volume 2924.6(12)
_computing_cell_refinement STOE-CELL
_computing_data_collection STOE-EXPOSE
_computing_data_reduction STOE-INTEGRATE
_computing_molecular_graphics 'XP in SHELXTL'
_computing_publication_material 'SHELXTL (Sheldrick, 2008)'
_computing_structure_refinement 'SHELXL-97 (Sheldrick, 2008)'
_computing_structure_solution 'SHELXS-97 (Sheldrick, 2008)'
_diffrn_ambient_temperature 200(2)
_diffrn_measured_fraction_theta_full 0.979
_diffrn_measured_fraction_theta_max 0.979
_diffrn_measurement_device_type 'STOE-IPDS I'
_diffrn_measurement_method 'rotation method'
_diffrn_radiation_monochromator graphite
_diffrn_radiation_source 'fine-focus sealed tube'
_diffrn_radiation_type MoK\a
_diffrn_radiation_wavelength 0.71073
_diffrn_reflns_av_R_equivalents 0.0309
_diffrn_reflns_av_sigmaI/netI 0.0581
_diffrn_reflns_limit_h_max 15
_diffrn_reflns_limit_h_min -15
_diffrn_reflns_limit_k_max 21
_diffrn_reflns_limit_k_min 0
_diffrn_reflns_limit_l_max 16
_diffrn_reflns_limit_l_min -16
_diffrn_reflns_number 10470
_diffrn_reflns_theta_full 25.99
_diffrn_reflns_theta_max 25.99
_diffrn_reflns_theta_min 1.92
_exptl_absorpt_coefficient_mu 0.735
_exptl_absorpt_correction_type none
_exptl_crystal_colour yellow-orange
_exptl_crystal_density_diffrn 1.504
_exptl_crystal_density_method 'not measured'
_exptl_crystal_description prism
_exptl_crystal_F_000 1352
_exptl_crystal_size_max 0.5
_exptl_crystal_size_mid 0.5
_exptl_crystal_size_min 0.2
_refine_diff_density_max 0.469
_refine_diff_density_min -0.502
_refine_diff_density_rms 0.063
_refine_ls_extinction_method none
_refine_ls_goodness_of_fit_ref 0.894
_refine_ls_hydrogen_treatment mixed
_refine_ls_matrix_type full
_refine_ls_number_parameters 377
_refine_ls_number_reflns 5630
_refine_ls_number_restraints 2
_refine_ls_restrained_S_all 0.894
_refine_ls_R_factor_all 0.0416
_refine_ls_R_factor_gt 0.0265
_refine_ls_shift/su_max 0.002
_refine_ls_shift/su_mean 0.000
_refine_ls_structure_factor_coef Fsqd
_refine_ls_weighting_details 'calc w=1/[\s^2^(Fo^2^)+(0.0198P)^2^+0.0000P] where P=(Fo^2^+2Fc^2^)/3'
_refine_ls_weighting_scheme calc
_refine_ls_wR_factor_gt 0.0510
_refine_ls_wR_factor_ref 0.0532
_reflns_number_gt 4330
_reflns_number_total 5630
_reflns_threshold_expression >2sigma(I)
_cod_data_source_file om100171p_si_001.cif
_cod_data_source_block 11
_cod_original_cell_volume 2924.6(10)
_cod_original_sg_symbol_H-M P2(1)/n
_cod_database_code 4065864

loop_
_symmetry_equiv_pos_as_xyz
'x, y, z'
'-x+1/2, y+1/2, -z+1/2'
'-x, -y, -z'
'x-1/2, -y-1/2, z-1/2'

loop_
_atom_site_label
_atom_site_type_symbol
_atom_site_fract_x
_atom_site_fract_y
_atom_site_fract_z
_atom_site_U_iso_or_equiv
_atom_site_adp_type
_atom_site_occupancy
_atom_site_symmetry_multiplicity
_atom_site_calc_flag
_atom_site_refinement_flags
B1 B 0.6950(2) 0.23026(15) 0.61380(19) 0.0230(6) Uani 1 1 d .
C1 C 0.7264(2) 0.14874(14) 1.00778(17) 0.0253(6) Uani 1 1 d .
C2 C 0.8146(2) 0.12805(15) 1.09475(17) 0.0318(6) Uani 1 1 d .
H2A H 0.8020 0.0748 1.1162 0.038 Uiso 1 1 calc R
H2B H 0.8094 0.1631 1.1508 0.038 Uiso 1 1 calc R
C3 C 0.9303(2) 0.13313(15) 1.07237(19) 0.0334(6) Uani 1 1 d .
H3A H 0.9557 0.1872 1.0821 0.040 Uiso 1 1 calc R
H3B H 0.9790 0.1007 1.1210 0.040 Uiso 1 1 calc R
C4 C 0.9400(2) 0.10799(14) 0.96934(18) 0.0259(6) Uani 1 1 d .
C5 C 0.8880(2) 0.04755(13) 0.91721(19) 0.0247(6) Uani 1 1 d .
C6 C 0.8162(2) -0.00934(13) 0.95830(18) 0.0289(6) Uani 1 1 d .
H6A H 0.8400 -0.0126 1.0313 0.035 Uiso 1 1 calc R
H6B H 0.8253 -0.0611 0.9303 0.035 Uiso 1 1 calc R
C7 C 0.6962(2) 0.01265(14) 0.9349(2) 0.0327(6) Uani 1 1 d .
H7A H 0.6644 -0.0068 0.8678 0.039 Uiso 1 1 calc R
H7B H 0.6586 -0.0137 0.9829 0.039 Uiso 1 1 calc R
C8 C 0.6744(2) 0.09833(14) 0.93836(19) 0.0266(6) Uani 1 1 d .
C9 C 0.75068(19) 0.34992(12) 0.86629(17) 0.0218(5) Uani 1 1 d .
C10 C 0.7534(2) 0.41512(13) 0.80800(19) 0.0314(6) Uani 1 1 d .
H10A H 0.7182 0.4145 0.7403 0.038 Uiso 1 1 calc R
C11 C 0.8071(2) 0.48090(15) 0.8478(2) 0.0395(7) Uani 1 1 d D
H11A H 0.8085 0.5253 0.8074 0.047 Uiso 1 1 calc R
C12 C 0.8581(2) 0.48232(14) 0.94518(17) 0.0412(7) Uani 1 1 d D
H12A H 0.8954 0.5276 0.9720 0.049 Uiso 1 1 calc R
C13 C 0.8557(3) 0.41874(16) 1.0043(2) 0.0486(8) Uani 1 1 d D
H13A H 0.8902 0.4202 1.0722 0.058 Uiso 1 1 calc R
C14 C 0.8027(2) 0.35214(15) 0.96477(19) 0.0377(7) Uani 1 1 d .
H14A H 0.8022 0.3078 1.0056 0.045 Uiso 1 1 calc R
C15 C 0.55188(19) 0.25945(12) 0.83170(17) 0.0216(5) Uani 1 1 d .
C16 C 0.4752(2) 0.21742(14) 0.76591(19) 0.0290(6) Uani 1 1 d .
H16A H 0.4957 0.1924 0.7106 0.035 Uiso 1 1 calc R
C17 C 0.3692(2) 0.21195(16) 0.7807(2) 0.0386(7) Uani 1 1 d .
H17A H 0.3172 0.1835 0.7352 0.046 Uiso 1 1 calc R
C18 C 0.3389(2) 0.24785(17) 0.8615(2) 0.0418(7) Uani 1 1 d .
H18A H 0.2663 0.2439 0.8717 0.050 Uiso 1 1 calc R
C19 C 0.4140(2) 0.28911(15) 0.9267(2) 0.0380(7) Uani 1 1 d .
H19A H 0.3929 0.3139 0.9820 0.046 Uiso 1 1 calc R
C20 C 0.5205(2) 0.29508(14) 0.91302(18) 0.0291(6) Uani 1 1 d .
H20A H 0.5719 0.3234 0.9590 0.035 Uiso 1 1 calc R
C21 C 0.97924(19) 0.11695(12) 0.71350(17) 0.0216(5) Uani 1 1 d .
C22 C 0.9438(2) 0.05910(14) 0.64439(19) 0.0320(6) Uani 1 1 d .
H22A H 0.8717 0.0600 0.6074 0.038 Uiso 1 1 calc R
C23 C 1.0140(3) 0.00014(15) 0.6296(2) 0.0431(7) Uani 1 1 d D
H23A H 0.9893 -0.0396 0.5831 0.052 Uiso 1 1 calc R
C24 C 1.1189(2) -0.00131(15) 0.68161(19) 0.0432(7) Uani 1 1 d D
H24A H 1.1664 -0.0418 0.6706 0.052 Uiso 1 1 calc R
C25 C 1.1553(2) 0.05571(14) 0.7495(2) 0.0381(7) Uani 1 1 d D
H25A H 1.2279 0.0547 0.7854 0.046 Uiso 1 1 calc R
C26 C 1.0855(2) 0.11489(14) 0.7657(2) 0.0312(6) Uani 1 1 d .
H26A H 1.1107 0.1542 0.8128 0.037 Uiso 1 1 calc R
C27 C 0.96268(19) 0.27780(13) 0.75022(17) 0.0210(5) Uani 1 1 d .
C28 C 0.9686(2) 0.32069(13) 0.66552(19) 0.0304(6) Uani 1 1 d .
H28A H 0.9290 0.3050 0.6027 0.036 Uiso 1 1 calc R
C29 C 1.0327(2) 0.38653(15) 0.6733(2) 0.0405(7) Uani 1 1 d .
H29A H 1.0372 0.4157 0.6155 0.049 Uiso 1 1 calc R
C30 C 1.0896(2) 0.40961(15) 0.7641(2) 0.0417(7) Uani 1 1 d .
H30A H 1.1326 0.4551 0.7688 0.050 Uiso 1 1 calc R
C31 C 1.0850(2) 0.36750(15) 0.8484(2) 0.0390(7) Uani 1 1 d .
H31A H 1.1258 0.3831 0.9108 0.047 Uiso 1 1 calc R
C32 C 1.0200(2) 0.30185(14) 0.84154(19) 0.0290(6) Uani 1 1 d .
H32A H 1.0149 0.2734 0.8998 0.035 Uiso 1 1 calc R
F1 F 0.61805(12) 0.17176(8) 0.59530(11) 0.0380(4) Uani 1 1 d .
F2 F 0.68865(12) 0.27638(8) 0.53043(9) 0.0359(4) Uani 1 1 d .
O1 O 0.67368(12) 0.27997(8) 0.69488(10) 0.0199(4) Uani 1 1 d .
O2 O 0.80386(13) 0.19479(9) 0.63592(11) 0.0240(4) Uani 1 1 d .
P1 P 0.69039(5) 0.26115(3) 0.80956(4) 0.01811(13) Uani 1 1 d .
P2 P 0.88296(5) 0.18925(3) 0.73994(4) 0.01914(13) Uani 1 1 d .
Rh1 Rh 0.797079(15) 0.160402(10) 0.867863(13) 0.01858(6) Uani 1 1 d .
H1 H 0.692(2) 0.1938(14) 1.0158(17) 0.025(7) Uiso 1 1 d .
H4 H 0.998(2) 0.1297(14) 0.9500(18) 0.031(7) Uiso 1 1 d .
H5 H 0.9106(18) 0.0317(12) 0.8582(16) 0.017(6) Uiso 1 1 d .
H8 H 0.605(2) 0.1127(13) 0.9012(17) 0.020(6) Uiso 1 1 d .

loop_
_atom_site_aniso_label
_atom_site_aniso_U_11
_atom_site_aniso_U_22
_atom_site_aniso_U_33
_atom_site_aniso_U_23
_atom_site_aniso_U_13
_atom_site_aniso_U_12
B1 0.0222(16) 0.0272(14) 0.0182(14) -0.0012(11) 0.0000(12) 0.0023(12)
C1 0.0317(16) 0.0231(14) 0.0240(13) 0.0048(11) 0.0126(12) 0.0046(11)
C2 0.0450(19) 0.0309(14) 0.0190(13) -0.0004(11) 0.0047(12) 0.0014(12)
C3 0.0325(17) 0.0348(14) 0.0286(14) -0.0003(11) -0.0054(12) 0.0030(12)
C4 0.0187(15) 0.0294(14) 0.0283(14) 0.0094(11) 0.0008(12) 0.0068(11)
C5 0.0260(15) 0.0198(12) 0.0277(14) 0.0022(10) 0.0031(12) 0.0091(10)
C6 0.0389(17) 0.0198(12) 0.0270(13) 0.0034(10) 0.0039(12) 0.0037(11)
C7 0.0353(17) 0.0270(13) 0.0363(15) 0.0048(12) 0.0082(13) -0.0085(11)
C8 0.0199(15) 0.0296(14) 0.0313(14) 0.0094(11) 0.0077(12) -0.0007(11)
C9 0.0208(13) 0.0189(12) 0.0269(12) -0.0033(10) 0.0073(11) 0.0021(10)
C10 0.0388(17) 0.0243(13) 0.0293(14) 0.0017(11) 0.0021(12) -0.0026(11)
C11 0.050(2) 0.0211(13) 0.0483(19) 0.0000(12) 0.0113(16) -0.0071(13)
C12 0.0375(19) 0.0275(15) 0.057(2) -0.0149(14) 0.0052(15) -0.0062(12)
C13 0.062(2) 0.0385(17) 0.0374(17) -0.0122(14) -0.0099(15) -0.0049(15)
C14 0.053(2) 0.0264(15) 0.0299(14) -0.0016(12) -0.0024(13) -0.0043(12)
C15 0.0204(14) 0.0198(12) 0.0257(13) 0.0072(10) 0.0068(11) 0.0051(10)
C16 0.0255(16) 0.0333(14) 0.0295(14) 0.0034(11) 0.0088(12) 0.0008(11)
C17 0.0266(17) 0.0464(17) 0.0421(16) 0.0082(14) 0.0047(14) -0.0060(13)
C18 0.0254(17) 0.0531(18) 0.0515(18) 0.0193(15) 0.0191(15) 0.0053(14)
C19 0.0402(19) 0.0382(16) 0.0415(16) 0.0088(13) 0.0229(15) 0.0101(13)
C20 0.0329(17) 0.0266(13) 0.0299(14) 0.0033(11) 0.0111(12) 0.0035(11)
C21 0.0210(14) 0.0222(12) 0.0236(12) 0.0037(10) 0.0089(11) 0.0026(10)
C22 0.0319(16) 0.0301(14) 0.0329(15) -0.0013(11) 0.0035(12) 0.0027(12)
C23 0.060(2) 0.0277(15) 0.0417(17) -0.0103(12) 0.0110(16) 0.0061(14)
C24 0.046(2) 0.0360(16) 0.0504(18) -0.0005(14) 0.0173(16) 0.0173(14)
C25 0.0240(16) 0.0360(15) 0.0545(18) 0.0071(14) 0.0076(14) 0.0084(12)
C26 0.0261(16) 0.0261(14) 0.0416(16) -0.0010(11) 0.0067(13) 0.0015(11)
C27 0.0170(14) 0.0212(12) 0.0250(13) -0.0010(10) 0.0043(11) 0.0045(10)
C28 0.0330(16) 0.0309(15) 0.0289(14) 0.0031(11) 0.0100(12) -0.0006(11)
C29 0.0402(19) 0.0349(16) 0.0513(19) 0.0112(13) 0.0211(16) -0.0013(13)
C30 0.0314(18) 0.0280(15) 0.067(2) -0.0033(14) 0.0138(16) -0.0092(12)
C31 0.0324(18) 0.0351(15) 0.0462(17) -0.0090(13) -0.0012(14) -0.0042(12)
C32 0.0283(16) 0.0279(13) 0.0301(14) -0.0001(11) 0.0034(12) 0.0008(11)
F1 0.0270(9) 0.0377(9) 0.0481(9) -0.0188(7) 0.0045(7) -0.0088(7)
F2 0.0436(10) 0.0454(9) 0.0189(7) 0.0074(6) 0.0062(7) 0.0136(7)
O1 0.0224(10) 0.0199(8) 0.0171(8) 0.0016(6) 0.0033(7) 0.0044(6)
O2 0.0200(10) 0.0340(9) 0.0174(8) -0.0020(7) 0.0022(7) 0.0064(7)
P1 0.0191(4) 0.0172(3) 0.0180(3) 0.0006(2) 0.0034(3) 0.0016(2)
P2 0.0171(3) 0.0207(3) 0.0194(3) -0.0006(2) 0.0028(3) 0.0015(2)
Rh1 0.01831(10) 0.01794(9) 0.01947(9) 0.00301(8) 0.00355(7) 0.00249(8)

loop_
_atom_type_symbol
_atom_type_description
_atom_type_scat_dispersion_real
_atom_type_scat_dispersion_imag
_atom_type_scat_source
C C 0.0033 0.0016 'International Tables Vol C Tables 4.2.6.8 and 6.1.1.4'
H H 0.0000 0.0000 'International Tables Vol C Tables 4.2.6.8 and 6.1.1.4'
B B 0.0013 0.0007 'International Tables Vol C Tables 4.2.6.8 and 6.1.1.4'
O O 0.0106 0.0060 'International Tables Vol C Tables 4.2.6.8 and 6.1.1.4'
F F 0.0171 0.0103 'International Tables Vol C Tables 4.2.6.8 and 6.1.1.4'
P P 0.1023 0.0942 'International Tables Vol C Tables 4.2.6.8 and 6.1.1.4'
Rh Rh -1.1178 0.9187 'International Tables Vol C Tables 4.2.6.8 and 6.1.1.4'

loop_
_geom_angle_atom_site_label_1
_geom_angle_atom_site_label_2
_geom_angle_atom_site_label_3
_geom_angle
F2 B1 F1 109.9(2)
F2 B1 O1 107.21(19)
F1 B1 O1 110.27(19)
F2 B1 O2 108.47(19)
F1 B1 O2 108.56(19)
O1 B1 O2 112.41(19)
C8 C1 C2 125.6(2)
C8 C1 Rh1 71.26(13)
C2 C1 Rh1 110.11(16)
C1 C2 C3 114.0(2)
C4 C3 C2 114.6(2)
C5 C4 C3 126.8(2)
C5 C4 Rh1 74.82(15)
C3 C4 Rh1 105.58(16)
C4 C5 C6 124.4(2)
C4 C5 Rh1 70.32(14)
C6 C5 Rh1 111.42(16)
C5 C6 C7 113.07(19)
C8 C7 C6 114.5(2)
C1 C8 C7 125.8(3)
C1 C8 Rh1 73.53(14)
C7 C8 Rh1 108.33(16)
C14 C9 C10 118.7(2)
C14 C9 P1 121.41(18)
C10 C9 P1 119.61(18)
C11 C10 C9 120.4(2)
C12 C11 C10 120.3(2)
C11 C12 C13 120.3(3)
C12 C13 C14 119.9(2)
C9 C14 C13 120.4(2)
C16 C15 C20 118.9(2)
C16 C15 P1 117.73(17)
C20 C15 P1 123.28(19)
C17 C16 C15 120.4(2)
C18 C17 C16 120.1(3)
C19 C18 C17 119.8(3)
C18 C19 C20 120.7(2)
C19 C20 C15 120.0(3)
C26 C21 C22 119.0(2)
C26 C21 P2 121.51(18)
C22 C21 P2 119.37(19)
C23 C22 C21 119.9(3)
C24 C23 C22 120.7(2)
C23 C24 C25 120.1(2)
C24 C25 C26 119.8(3)
C21 C26 C25 120.5(2)
C32 C27 C28 119.5(2)
C32 C27 P2 120.48(18)
C28 C27 P2 119.96(18)
C29 C28 C27 119.7(3)
C30 C29 C28 120.2(3)
C29 C30 C31 120.7(3)
C30 C31 C32 119.5(3)
C27 C32 C31 120.3(2)
B1 O1 P1 128.49(14)
B1 O2 P2 127.64(14)
O1 P1 C15 102.53(10)
O1 P1 C9 102.55(9)
C15 P1 C9 105.98(10)
O1 P1 Rh1 118.14(6)
C15 P1 Rh1 116.79(7)
C9 P1 Rh1 109.32(8)
O2 P2 C27 105.15(10)
O2 P2 C21 100.93(10)
C27 P2 C21 102.64(10)
O2 P2 Rh1 113.58(6)
C27 P2 Rh1 117.20(7)
C21 P2 Rh1 115.42(7)
C8 Rh1 C4 94.14(10)
C8 Rh1 P1 96.55(7)
C4 Rh1 P1 152.33(7)
C8 Rh1 C1 35.21(9)
C4 Rh1 C1 80.42(9)
P1 Rh1 C1 93.92(7)
C8 Rh1 P2 154.10(7)
C4 Rh1 P2 97.32(7)
P1 Rh1 P2 83.84(3)
C1 Rh1 P2 170.56(7)
C8 Rh1 C5 78.96(9)
C4 Rh1 C5 34.87(9)
P1 Rh1 C5 172.58(7)
C1 Rh1 C5 85.81(9)
P2 Rh1 C5 97.60(7)

loop_
_geom_bond_atom_site_label_1
_geom_bond_atom_site_label_2
_geom_bond_distance
B1 F2 1.384(3)
B1 F1 1.389(3)
B1 O1 1.469(3)
B1 O2 1.476(3)
C1 C8 1.364(4)
C1 C2 1.509(4)
C1 Rh1 2.268(2)
C2 C3 1.541(4)
C3 C4 1.504(3)
C4 C5 1.362(4)
C4 Rh1 2.244(3)
C5 C6 1.514(3)
C5 Rh1 2.300(2)
C6 C7 1.527(4)
C7 C8 1.511(3)
C8 Rh1 2.240(2)
C9 C14 1.385(3)
C9 C10 1.387(3)
C9 P1 1.822(2)
C10 C11 1.382(4)
C11 C12 1.368(3)
C12 C13 1.370(3)
C13 C14 1.389(4)
C15 C16 1.394(3)
C15 C20 1.394(3)
C15 P1 1.820(2)
C16 C17 1.386(3)
C17 C18 1.384(4)
C18 C19 1.372(4)
C19 C20 1.387(4)
C21 C26 1.389(4)
C21 C22 1.393(3)
C21 P2 1.823(2)
C22 C23 1.388(4)
C23 C24 1.374(3)
C24 C25 1.375(3)
C25 C26 1.393(3)
C27 C32 1.385(3)
C27 C28 1.392(3)
C27 P2 1.822(2)
C28 C29 1.388(4)
C29 C30 1.372(4)
C30 C31 1.378(4)
C31 C32 1.392(4)
O1 P1 1.5800(15)
O2 P2 1.5794(17)
P1 Rh1 2.2520(7)
P2 Rh1 2.2793(8)
